data_7052504
loop_
_publ_author_name
'S\'ebastien Floquet'
'M. Carmen Mu\~noz'
'Eric Rivi\`ere'
'Ren\'e Cl\'ement'
'Jean-Paul Audi\`ere'
'Marie-Laure Boillot'

_publ_section_title
;
 Structural effects on the magnetic properties of ferric complexes in
 molecular materials or a lamellar CdPS3 host matrix
;
_journal_issue 4
_journal_name_full 'New J. Chem.'
_journal_page_first 535
_journal_page_last 541
_journal_paper_doi 10.1039/b311371j
_journal_volume 28
_journal_year 2004
_chemical_formula_sum 'C22 H28 Cl Fe N4 O8'
_chemical_formula_weight 567.78
_chemical_name_systematic
;
?
;
_space_group_IT_number 15
_symmetry_cell_setting monoclinic
_symmetry_space_group_name_Hall '-C 2yc'
_symmetry_space_group_name_H-M 'C 1 2/c 1'
_atom_sites_solution_hydrogens geom
_atom_sites_solution_primary direct
_atom_sites_solution_secondary difmap
_audit_creation_method SHELXL-97
_cell_angle_alpha 90.00
_cell_angle_beta 97.236(9)
_cell_angle_gamma 90.00
_cell_formula_units_Z 4
_cell_length_a 13.0840(15)
_cell_length_b 18.5298(19)
_cell_length_c 10.1690(13)
_cell_measurement_temperature 293(2)
_cell_volume 2445.8(5)
_computing_structure_refinement 'SHELXL-97 (Sheldrick, 1997)'
_diffrn_ambient_temperature 293(2)
_diffrn_measured_fraction_theta_full 0.990
_diffrn_measured_fraction_theta_max 0.990
_diffrn_measurement_device_type 'Enraf Nonius CAD4'
_diffrn_measurement_method (-2(
_diffrn_radiation_monochromator graphite
_diffrn_radiation_source 'fine-focus sealed tube'
_diffrn_radiation_type MoK\a
_diffrn_radiation_wavelength 0.71073
_diffrn_reflns_av_R_equivalents 0.0298
_diffrn_reflns_av_sigmaI/netI 0.0480
_diffrn_reflns_limit_h_max 14
_diffrn_reflns_limit_h_min 0
_diffrn_reflns_limit_k_max 19
_diffrn_reflns_limit_k_min 0
_diffrn_reflns_limit_l_max 10
_diffrn_reflns_limit_l_min -10
_diffrn_reflns_number 1661
_diffrn_reflns_theta_full 22.50
_diffrn_reflns_theta_max 22.50
_diffrn_reflns_theta_min 1.92
_diffrn_standards_decay_% 0
_exptl_absorpt_coefficient_mu 0.781
_exptl_absorpt_correction_T_max 0.999
_exptl_absorpt_correction_T_min 0.836
_exptl_absorpt_correction_type empirical
_exptl_crystal_colour 'dark violet'
_exptl_crystal_density_diffrn 1.542
_exptl_crystal_density_method 'not measured'
_exptl_crystal_description prismatic
_exptl_crystal_F_000 1180
_exptl_crystal_size_max 0.10
_exptl_crystal_size_mid 0.08
_exptl_crystal_size_min 0.06
_refine_diff_density_max 0.834
_refine_diff_density_min -0.690
_refine_diff_density_rms 0.103
_refine_ls_extinction_method none
_refine_ls_goodness_of_fit_ref 0.909
_refine_ls_hydrogen_treatment mixed
_refine_ls_matrix_type full
_refine_ls_number_parameters 169
_refine_ls_number_reflns 1584
_refine_ls_number_restraints 0
_refine_ls_restrained_S_all 0.909
_refine_ls_R_factor_all 0.1013
_refine_ls_R_factor_gt 0.0715
_refine_ls_shift/su_max 0.228
_refine_ls_shift/su_mean 0.013
_refine_ls_structure_factor_coef Fsqd
_refine_ls_weighting_details 'calc w=1/[\s^2^(Fo^2^)+(0.1614P)^2^+26.1503P] where P=(Fo^2^+2Fc^2^)/3'
_refine_ls_weighting_scheme calc
_refine_ls_wR_factor_gt 0.2035
_refine_ls_wR_factor_ref 0.2358
_reflns_number_gt 1160
_reflns_number_total 1584
_reflns_threshold_expression >2sigma(I)
_cod_data_source_file b311371j.txt
_cod_data_source_block ja176
_cod_original_sg_symbol_H-M C2/c
_cod_database_code 7052504

loop_
_symmetry_equiv_pos_as_xyz
'x, y, z'
'-x, y, -z+1/2'
'x+1/2, y+1/2, z'
'-x+1/2, y+1/2, -z+1/2'
'-x, -y, -z'
'x, -y, z-1/2'
'-x+1/2, -y+1/2, -z'
'x+1/2, -y+1/2, z-1/2'

loop_
_atom_site_label
_atom_site_type_symbol
_atom_site_fract_x
_atom_site_fract_y
_atom_site_fract_z
_atom_site_U_iso_or_equiv
_atom_site_adp_type
_atom_site_occupancy
_atom_site_symmetry_multiplicity
_atom_site_calc_flag
_atom_site_refinement_flags
_atom_site_disorder_assembly
_atom_site_disorder_group
Fe1 Fe 0.5000 0.72323(8) 0.2500 0.0392(6) Uani 1 2 d S . .
O1 O 0.4689(4) 0.7909(3) 0.1128(5) 0.0481(15) Uani 1 1 d . . .
O2 O 0.7366(5) 0.9764(3) -0.0986(6) 0.0564(16) Uani 1 1 d . . .
N1 N 0.6464(5) 0.7221(3) 0.2300(6) 0.0431(17) Uani 1 1 d . . .
C7 C 0.6445(6) 0.8248(4) 0.0847(7) 0.0363(18) Uani 1 1 d . . .
N2 N 0.4592(7) 0.6422(4) 0.1206(8) 0.062(2) Uani 1 1 d . . .
HN2 H 0.499(7) 0.643(5) 0.064(9) 0.05(3) Uiso 1 1 d . . .
C8 C 0.6928(7) 0.7694(4) 0.1652(7) 0.045(2) Uani 1 1 d . . .
H8 H 0.7642 0.7666 0.1723 0.076(9) Uiso 1 1 calc R . .
C1 C 0.5352(6) 0.8325(4) 0.0618(7) 0.0395(19) Uani 1 1 d . . .
C3 C 0.5613(7) 0.9358(5) -0.0784(8) 0.049(2) Uani 1 1 d . . .
H3 H 0.5332 0.9728 -0.1332 0.076(9) Uiso 1 1 calc R . .
C4 C 0.6661(6) 0.9291(4) -0.0524(7) 0.0410(19) Uani 1 1 d . . .
C6 C 0.7079(6) 0.8747(4) 0.0272(7) 0.0405(19) Uani 1 1 d . . .
H6 H 0.7791 0.8703 0.0441 0.076(9) Uiso 1 1 calc R . .
C2 C 0.4963(7) 0.8880(5) -0.0239(8) 0.052(2) Uani 1 1 d . . .
H2 H 0.4254 0.8930 -0.0448 0.076(9) Uiso 1 1 calc R . .
C5 C 0.6979(8) 1.0253(5) -0.2007(10) 0.068(3) Uani 1 1 d . . .
H5A H 0.7532 1.0547 -0.2243 0.076(9) Uiso 1 1 calc R . .
H5B H 0.6463 1.0556 -0.1697 0.076(9) Uiso 1 1 calc R . .
H5C H 0.6679 0.9987 -0.2769 0.076(9) Uiso 1 1 calc R . .
C9 C 0.7068(8) 0.6671(5) 0.3063(9) 0.060(3) Uani 1 1 d . . .
H9A H 0.7752 0.6853 0.3369 0.076(9) Uiso 1 1 calc R . .
H9B H 0.7137 0.6249 0.2518 0.076(9) Uiso 1 1 calc R . .
C10 C 0.3487(9) 0.6475(6) 0.0763(9) 0.070(3) Uani 1 1 d . . .
H10A H 0.3232 0.6018 0.0391 0.076(9) Uiso 1 1 calc R . .
H10B H 0.3361 0.6842 0.0081 0.076(9) Uiso 1 1 calc R . .
C11 C 0.4987(10) 0.5722(5) 0.1749(11) 0.079(3) Uani 1 1 d . . .
H11A H 0.5675 0.5641 0.1519 0.076(9) Uiso 1 1 calc R . .
H11B H 0.4546 0.5335 0.1368 0.076(9) Uiso 1 1 calc R . .
Cl1 Cl 0.0000 0.84861(17) 0.2500 0.0497(9) Uani 1 2 d S . .
O3 O -0.0440(9) 0.8136(11) 0.1407(10) 0.197(7) Uani 1 1 d . . .
O4 O 0.0789(10) 0.8901(10) 0.2075(12) 0.189(6) Uani 1 1 d . . .

loop_
_atom_site_aniso_label
_atom_site_aniso_U_11
_atom_site_aniso_U_22
_atom_site_aniso_U_33
_atom_site_aniso_U_23
_atom_site_aniso_U_13
_atom_site_aniso_U_12
Fe1 0.0519(11) 0.0344(10) 0.0348(10) 0.000 0.0187(7) 0.000
O1 0.046(3) 0.052(3) 0.046(3) 0.010(3) 0.008(3) -0.004(3)
O2 0.060(4) 0.054(4) 0.054(4) 0.017(3) 0.005(3) -0.012(3)
N1 0.058(4) 0.036(4) 0.040(4) 0.011(3) 0.021(3) 0.012(3)
C7 0.044(5) 0.029(4) 0.037(4) -0.004(3) 0.009(3) -0.001(3)
N2 0.085(7) 0.064(5) 0.043(5) -0.010(4) 0.031(5) -0.009(4)
C8 0.050(5) 0.046(5) 0.038(4) 0.001(4) 0.011(4) 0.011(4)
C1 0.050(5) 0.039(4) 0.031(4) 0.002(3) 0.011(4) -0.004(4)
C3 0.054(5) 0.047(5) 0.043(5) 0.020(4) -0.008(4) -0.003(4)
C4 0.052(5) 0.038(4) 0.033(4) -0.003(3) 0.005(4) -0.011(4)
C6 0.046(5) 0.043(5) 0.033(4) 0.003(4) 0.009(4) 0.002(4)
C2 0.043(5) 0.061(6) 0.049(5) 0.012(4) -0.002(4) 0.008(4)
C5 0.073(7) 0.072(7) 0.057(6) 0.026(5) 0.004(5) -0.016(5)
C9 0.067(6) 0.054(5) 0.062(6) 0.021(5) 0.027(5) 0.022(5)
C10 0.087(8) 0.078(7) 0.047(5) -0.028(5) 0.021(5) -0.028(6)
C11 0.126(10) 0.031(5) 0.087(7) -0.015(5) 0.041(7) -0.008(6)
Cl1 0.0454(17) 0.067(2) 0.0372(17) 0.000 0.0081(13) 0.000
O3 0.111(8) 0.40(2) 0.080(7) -0.051(11) 0.020(6) -0.068(11)
O4 0.153(11) 0.302(18) 0.122(9) 0.011(11) 0.053(8) -0.069(12)

loop_
_atom_type_symbol
_atom_type_description
_atom_type_scat_dispersion_real
_atom_type_scat_dispersion_imag
_atom_type_scat_source
C C 0.0033 0.0016 'International Tables Vol C Tables 4.2.6.8 and 6.1.1.4'
H H 0.0000 0.0000 'International Tables Vol C Tables 4.2.6.8 and 6.1.1.4'
N N 0.0061 0.0033 'International Tables Vol C Tables 4.2.6.8 and 6.1.1.4'
O O 0.0106 0.0060 'International Tables Vol C Tables 4.2.6.8 and 6.1.1.4'
Cl Cl 0.1484 0.1585 'International Tables Vol C Tables 4.2.6.8 and 6.1.1.4'
Fe Fe 0.3463 0.8444 'International Tables Vol C Tables 4.2.6.8 and 6.1.1.4'

loop_
_geom_angle_atom_site_label_1
_geom_angle_atom_site_label_2
_geom_angle_atom_site_label_3
_geom_angle
_geom_angle_site_symmetry_1
_geom_angle_site_symmetry_3
_geom_angle_publ_flag
O1 Fe1 O1 96.4(4) 2_655 . ?
O1 Fe1 N1 87.8(3) 2_655 . ?
O1 Fe1 N1 93.0(2) . . ?
O1 Fe1 N1 93.0(2) 2_655 2_655 ?
O1 Fe1 N1 87.8(3) . 2_655 ?
N1 Fe1 N1 178.8(4) . 2_655 ?
O1 Fe1 N2 172.4(3) 2_655 . ?
O1 Fe1 N2 89.9(3) . . ?
N1 Fe1 N2 96.1(3) . . ?
N1 Fe1 N2 83.0(3) 2_655 . ?
O1 Fe1 N2 89.9(3) 2_655 2_655 ?
O1 Fe1 N2 172.4(3) . 2_655 ?
N1 Fe1 N2 83.0(3) . 2_655 ?
N1 Fe1 N2 96.1(3) 2_655 2_655 ?
N2 Fe1 N2 84.2(5) . 2_655 ?
C1 O1 Fe1 126.3(5) . . ?
C4 O2 C5 117.2(6) . . ?
C8 N1 C9 119.3(7) . . ?
C8 N1 Fe1 125.2(6) . . ?
C9 N1 Fe1 115.2(5) . . ?
C6 C7 C8 118.2(7) . . ?
C6 C7 C1 119.6(7) . . ?
C8 C7 C1 122.2(7) . . ?
C10 N2 C11 117.4(9) . . ?
C10 N2 Fe1 108.7(6) . . ?
C11 N2 Fe1 110.9(6) . . ?
C10 N2 HN2 118(6) . . ?
C11 N2 HN2 94(6) . . ?
Fe1 N2 HN2 107(6) . . ?
N1 C8 C7 125.8(8) . . ?
N1 C8 H8 117.1 . . ?
C7 C8 H8 117.1 . . ?
O1 C1 C2 118.0(7) . . ?
O1 C1 C7 125.0(7) . . ?
C2 C1 C7 116.9(7) . . ?
C4 C3 C2 120.9(7) . . ?
C4 C3 H3 119.6 . . ?
C2 C3 H3 119.6 . . ?
C6 C4 C3 119.9(7) . . ?
C6 C4 O2 115.6(7) . . ?
C3 C4 O2 124.4(7) . . ?
C4 C6 C7 121.1(7) . . ?
C4 C6 H6 119.5 . . ?
C7 C6 H6 119.5 . . ?
C3 C2 C1 121.5(8) . . ?
C3 C2 H2 119.2 . . ?
C1 C2 H2 119.3 . . ?
O2 C5 H5A 109.5 . . ?
O2 C5 H5B 109.5 . . ?
H5A C5 H5B 109.5 . . ?
O2 C5 H5C 109.5 . . ?
H5A C5 H5C 109.5 . . ?
H5B C5 H5C 109.5 . . ?
N1 C9 C10 107.8(7) . 2_655 ?
N1 C9 H9A 110.1 . . ?
C10 C9 H9A 110.1 2_655 . ?
N1 C9 H9B 110.2 . . ?
C10 C9 H9B 110.2 2_655 . ?
H9A C9 H9B 108.5 . . ?
N2 C10 C9 109.0(8) . 2_655 ?
N2 C10 H10A 109.9 . . ?
C9 C10 H10A 109.9 2_655 . ?
N2 C10 H10B 109.9 . . ?
C9 C10 H10B 109.9 2_655 . ?
H10A C10 H10B 108.3 . . ?
N2 C11 C11 109.7(6) . 2_655 ?
N2 C11 H11A 109.7 . . ?
C11 C11 H11A 109.7 2_655 . ?
N2 C11 H11B 109.7 . . ?
C11 C11 H11B 109.7 2_655 . ?
H11A C11 H11B 108.2 . . ?
O3 Cl1 O3 122.6(16) . 2 ?
O3 Cl1 O4 105.3(8) . 2 ?
O3 Cl1 O4 105.3(7) 2 2 ?
O3 Cl1 O4 105.3(7) . . ?
O3 Cl1 O4 105.3(8) 2 . ?
O4 Cl1 O4 113.3(15) 2 . ?

loop_
_geom_bond_atom_site_label_1
_geom_bond_atom_site_label_2
_geom_bond_distance
_geom_bond_site_symmetry_2
_geom_bond_publ_flag
Fe1 O1 1.882(5) 2_655 ?
Fe1 O1 1.882(5) . ?
Fe1 N1 1.952(7) . ?
Fe1 N1 1.952(7) 2_655 ?
Fe1 N2 2.022(8) . ?
Fe1 N2 2.022(8) 2_655 ?
O1 C1 1.314(9) . ?
O2 C4 1.397(9) . ?
O2 C5 1.422(10) . ?
N1 C8 1.291(10) . ?
N1 C9 1.453(11) . ?
C7 C6 1.417(10) . ?
C7 C8 1.412(10) . ?
C7 C1 1.427(11) . ?
N2 C10 1.463(14) . ?
N2 C11 1.477(13) . ?
N2 HN2 0.83(9) . ?
C8 H8 0.9300 . ?
C1 C2 1.402(11) . ?
C3 C4 1.370(12) . ?
C3 C2 1.391(12) . ?
C3 H3 0.9300 . ?
C4 C6 1.362(11) . ?
C6 H6 0.9300 . ?
C2 H2 0.9300 . ?
C5 H5A 0.9600 . ?
C5 H5B 0.9600 . ?
C5 H5C 0.9600 . ?
C9 C10 1.518(12) 2_655 ?
C9 H9A 0.9700 . ?
C9 H9B 0.9700 . ?
C10 C9 1.518(12) 2_655 ?
C10 H10A 0.9700 . ?
C10 H10B 0.9700 . ?
C11 C11 1.52(2) 2_655 ?
C11 H11A 0.9700 . ?
C11 H11B 0.9700 . ?
Cl1 O3 1.352(12) . ?
Cl1 O3 1.352(12) 2 ?
Cl1 O4 1.399(12) 2 ?
Cl1 O4 1.399(12) . ?
